data_7055436
loop_
_publ_author_name
'Shee, Nirmal K.'
'Drew, Michael G. B.'
'Datta, Dipankar'

_publ_section_title
;
 Tuning of the lowest excited states in mixed ruthenium(ii) polypyridyl
 complexes having RuN6cores by the conformation of the ancillary ligand.
 Emission from a3ligand-to-ligand-charge-transfer state
;
_journal_issue 6
_journal_name_full 'New J. Chem.'
_journal_page_first 5002
_journal_paper_doi 10.1039/C5NJ03329B
_journal_volume 40
_journal_year 2016
_chemical_formula_sum 'C33 H32 Cl2 N9 O9.5 Ru'
_chemical_formula_weight 878.65
_chemical_name_systematic
;
 ?
;
_space_group_IT_number 14
_symmetry_cell_setting monoclinic
_symmetry_space_group_name_Hall '-P 2ybc'
_symmetry_space_group_name_H-M 'P 1 21/c 1'
_atom_sites_solution_hydrogens geom
_atom_sites_solution_primary direct
_atom_sites_solution_secondary difmap
_audit_creation_method SHELXL-97
_audit_update_record
;
2016-03-17 deposited with the CCDC.
2016-03-23 downloaded from the CCDC.
;
_cell_angle_alpha 90.00
_cell_angle_beta 92.999(7)
_cell_angle_gamma 90.00
_cell_formula_units_Z 4
_cell_length_a 9.2008(7)
_cell_length_b 33.423(3)
_cell_length_c 11.4925(8)
_cell_measurement_reflns_used 12010
_cell_measurement_temperature 150(2)
_cell_measurement_theta_max 27.50
_cell_measurement_theta_min 2.55
_cell_volume 3529.3(5)
_computing_cell_refinement 'Crysalis, Oxford Diffraction'
_computing_data_collection 'Crysalis, Oxford Diffraction'
_computing_data_reduction 'Crysalis, Oxford Diffraction'
_computing_molecular_graphics PLATON(Spek,2004)
_computing_publication_material 'SHELXL, PLATON, WINGX (Ferrugia, 2012)'
_computing_structure_refinement 'SHELXL-97 (Sheldrick, 1997)'
_computing_structure_solution 'SHELXS-97 (Sheldrick, 1997)'
_diffrn_ambient_temperature 150(2)
_diffrn_measured_fraction_theta_full 0.961
_diffrn_measured_fraction_theta_max 0.961
_diffrn_measurement_device_type 'Oxford Diffaction X-Calibur System'
_diffrn_measurement_method '321 frames, counting time 10 s.'
_diffrn_radiation_monochromator graphite
_diffrn_radiation_source 'fine-focus sealed tube'
_diffrn_radiation_type MoK\a
_diffrn_radiation_wavelength 0.71073
_diffrn_reflns_av_R_equivalents 0.0956
_diffrn_reflns_av_unetI/netI 0.2170
_diffrn_reflns_limit_h_max 11
_diffrn_reflns_limit_h_min -8
_diffrn_reflns_limit_k_max 22
_diffrn_reflns_limit_k_min -43
_diffrn_reflns_limit_l_max 14
_diffrn_reflns_limit_l_min -13
_diffrn_reflns_number 12010
_diffrn_reflns_theta_full 27.50
_diffrn_reflns_theta_max 27.50
_diffrn_reflns_theta_min 2.55
_diffrn_standards_decay_% n/a
_diffrn_standards_interval_count n/a
_diffrn_standards_interval_time n/a
_diffrn_standards_number n/a
_exptl_absorpt_coefficient_mu 0.666
_exptl_absorpt_correction_T_max 1.000
_exptl_absorpt_correction_T_min 0.918
_exptl_absorpt_correction_type empirical
_exptl_absorpt_process_details 'ABSPACK, Oxford Diffraction Ltd'
_exptl_crystal_colour black
_exptl_crystal_density_diffrn 1.654
_exptl_crystal_density_method 'not measured'
_exptl_crystal_description needle
_exptl_crystal_F_000 1788
_exptl_crystal_size_max 0.28
_exptl_crystal_size_mid 0.07
_exptl_crystal_size_min 0.05
_refine_diff_density_max 0.719
_refine_diff_density_min -0.664
_refine_diff_density_rms 0.114
_refine_ls_extinction_method none
_refine_ls_goodness_of_fit_ref 0.974
_refine_ls_hydrogen_treatment mixed
_refine_ls_matrix_type full
_refine_ls_number_parameters 505
_refine_ls_number_reflns 7781
_refine_ls_number_restraints 6
_refine_ls_restrained_S_all 0.974
_refine_ls_R_factor_all 0.2066
_refine_ls_R_factor_gt 0.0959
_refine_ls_shift/su_max 0.000
_refine_ls_shift/su_mean 0.000
_refine_ls_structure_factor_coef Fsqd
_refine_ls_weighting_details
;
_refine_ls_weighting_details
  w=1/[\s^2^(Fo^2^)+(0.0192P)^2^+0.0000P] where P=(Fo^2^+2Fc^2^)/3
;
_refine_ls_weighting_scheme calc
_refine_ls_wR_factor_gt 0.1334
_refine_ls_wR_factor_ref 0.1658
_reflns_number_gt 3477
_reflns_number_total 7781
_reflns_threshold_expression >2sigma(I)
_cod_data_source_file c5nj03329b2.cif
_cod_data_source_block 2
_cod_depositor_comments 'Adding full bibliography for 7055435--7055436.cif.'
_cod_original_sg_symbol_H-M P21/c
_cod_original_formula_sum 'C33 H32 Cl2 N9 O9.50 Ru'
_cod_database_code 7055436

loop_
_symmetry_equiv_pos_as_xyz
'x, y, z'
'x, -y+1/2, z+1/2'
'-x, -y, -z'
'-x, y-1/2, -z-1/2'

loop_
_atom_site_label
_atom_site_type_symbol
_atom_site_fract_x
_atom_site_fract_y
_atom_site_fract_z
_atom_site_U_iso_or_equiv
_atom_site_adp_type
_atom_site_occupancy
_atom_site_symmetry_multiplicity
_atom_site_calc_flag
_atom_site_refinement_flags
Ru1 Ru 0.33430(7) 0.12981(2) 0.61573(6) 0.0354(2) Uani 1 1 d .
N11 N 0.3595(6) 0.1879(2) 0.6691(6) 0.0376(18) Uani 1 1 d .
C12 C 0.4412(8) 0.2028(3) 0.7588(7) 0.041(2) Uani 1 1 d .
H12 H 0.4979 0.1853 0.8050 0.049 Uiso 1 1 calc R
C13 C 0.4445(9) 0.2437(3) 0.7855(7) 0.045(2) Uani 1 1 d .
H13 H 0.5026 0.2527 0.8488 0.055 Uiso 1 1 calc R
C14 C 0.3646(8) 0.2703(3) 0.7208(7) 0.047(2) Uani 1 1 d .
H14 H 0.3666 0.2974 0.7394 0.057 Uiso 1 1 calc R
C15 C 0.2779(8) 0.2562(3) 0.6243(7) 0.039(2) Uani 1 1 d .
C16 C 0.1910(9) 0.2814(3) 0.5493(8) 0.051(2) Uani 1 1 d .
H16 H 0.1905 0.3088 0.5634 0.062 Uiso 1 1 calc R
C17 C 0.1092(8) 0.2666(3) 0.4578(8) 0.048(2) Uani 1 1 d .
H17 H 0.0536 0.2839 0.4103 0.058 Uiso 1 1 calc R
C18 C 0.1074(8) 0.2246(3) 0.4334(7) 0.038(2) Uani 1 1 d .
C19 C 0.0271(8) 0.2061(3) 0.3399(7) 0.043(2) Uani 1 1 d .
H19 H -0.0320 0.2215 0.2893 0.052 Uiso 1 1 calc R
C20 C 0.0360(8) 0.1660(3) 0.3239(7) 0.042(2) Uani 1 1 d .
H20 H -0.0113 0.1541 0.2594 0.051 Uiso 1 1 calc R
C21 C 0.1164(8) 0.1428(3) 0.4045(7) 0.041(2) Uani 1 1 d .
H21 H 0.1162 0.1152 0.3949 0.049 Uiso 1 1 calc R
N22 N 0.1933(6) 0.1583(2) 0.4945(5) 0.0342(17) Uani 1 1 d .
C23 C 0.1913(7) 0.1983(3) 0.5077(7) 0.033(2) Uani 1 1 d .
C24 C 0.2748(7) 0.2145(3) 0.6036(7) 0.033(2) Uani 1 1 d .
N42 N 0.3076(7) 0.0738(2) 0.5463(6) 0.0371(17) Uani 1 1 d .
C41 C 0.2229(8) 0.0433(3) 0.5833(8) 0.044(2) Uani 1 1 d .
H41 H 0.1710 0.0472 0.6496 0.053 Uiso 1 1 calc R
C40 C 0.2103(10) 0.0061(3) 0.5254(9) 0.059(3) Uani 1 1 d .
H40 H 0.1494 -0.0137 0.5518 0.071 Uiso 1 1 calc R
C39 C 0.2913(10) -0.0001(3) 0.4281(9) 0.062(3) Uani 1 1 d .
H39 H 0.2868 -0.0247 0.3897 0.075 Uiso 1 1 calc R
C38 C 0.3789(9) 0.0303(3) 0.3883(8) 0.047(2) Uani 1 1 d .
C37 C 0.4667(10) 0.0277(3) 0.2882(8) 0.055(3) Uani 1 1 d .
H37 H 0.4659 0.0039 0.2461 0.066 Uiso 1 1 calc R
C36 C 0.5495(9) 0.0580(3) 0.2531(8) 0.052(3) Uani 1 1 d .
H36 H 0.6055 0.0545 0.1888 0.063 Uiso 1 1 calc R
C35 C 0.5528(8) 0.0959(3) 0.3137(7) 0.037(2) Uani 1 1 d .
C34 C 0.6311(8) 0.1290(3) 0.2800(7) 0.045(2) Uani 1 1 d .
H35 H 0.6835 0.1282 0.2130 0.055 Uiso 1 1 calc R
C33 C 0.6304(8) 0.1632(3) 0.3465(8) 0.047(2) Uani 1 1 d .
H33 H 0.6829 0.1856 0.3255 0.056 Uiso 1 1 calc R
C32 C 0.5497(8) 0.1637(3) 0.4463(7) 0.042(2) Uani 1 1 d .
H32 H 0.5487 0.1871 0.4903 0.050 Uiso 1 1 calc R
N31 N 0.4746(6) 0.1325(2) 0.4807(6) 0.0367(17) Uani 1 1 d .
C43 C 0.4712(8) 0.0986(3) 0.4144(7) 0.038(2) Uani 1 1 d .
C44 C 0.3864(8) 0.0663(3) 0.4506(7) 0.039(2) Uani 1 1 d .
N72 N 0.4789(7) 0.1079(2) 0.7387(6) 0.0416(18) Uani 1 1 d .
C71 C 0.4371(9) 0.1037(3) 0.8440(7) 0.040(2) Uani 1 1 d .
C56 C 0.2845(9) 0.1118(3) 0.8595(8) 0.042(2) Uani 1 1 d .
C55 C 0.2218(11) 0.1099(3) 0.9668(8) 0.056(3) Uani 1 1 d .
H55 H 0.2768 0.1017 1.0328 0.068 Uiso 1 1 calc R
C54 C 0.0781(10) 0.1200(3) 0.9745(8) 0.051(3) Uani 1 1 d .
H54 H 0.0358 0.1198 1.0462 0.062 Uiso 1 1 calc R
C53 C -0.0021(9) 0.1304(3) 0.8760(8) 0.050(2) Uani 1 1 d .
H53 H -0.0989 0.1380 0.8806 0.060 Uiso 1 1 calc R
C52 C 0.0615(9) 0.1297(3) 0.7680(7) 0.040(2) Uani 1 1 d .
C61 C -0.0370(8) 0.1361(3) 0.6642(7) 0.043(2) Uani 1 1 d .
C74 C 0.5384(9) 0.0917(3) 0.9468(8) 0.071(3) Uani 1 1 d .
H74A H 0.5302 0.0635 0.9602 0.106 Uiso 1 1 calc R
H74B H 0.5122 0.1060 1.0149 0.106 Uiso 1 1 calc R
H74C H 0.6369 0.0981 0.9300 0.106 Uiso 1 1 calc R
C64 C -0.1150(9) 0.1755(3) 0.6491(7) 0.054(3) Uani 1 1 d .
H64A H -0.1173 0.1833 0.5686 0.081 Uiso 1 1 calc R
H64B H -0.0646 0.1956 0.6955 0.081 Uiso 1 1 calc R
H64C H -0.2127 0.1729 0.6736 0.081 Uiso 1 1 calc R
N73 N 0.6217(7) 0.1014(2) 0.7183(6) 0.058(2) Uani 1 1 d .
H73A H 0.6818 0.0947 0.7747 0.069 Uiso 1 1 calc R
H73B H 0.6516 0.1041 0.6491 0.069 Uiso 1 1 calc R
N51 N 0.2050(7) 0.12232(18) 0.7599(6) 0.0339(17) Uani 1 1 d .
N62 N -0.0573(7) 0.1037(3) 0.6030(6) 0.053(2) Uani 1 1 d .
N63 N -0.1612(8) 0.1052(3) 0.5163(7) 0.077(3) Uani 1 1 d .
H63A H -0.2100 0.1268 0.5038 0.093 Uiso 1 1 calc R
H63B H -0.1787 0.0845 0.4733 0.093 Uiso 1 1 calc R
Cl7 Cl -0.0315(3) 0.04624(9) 0.2053(3) 0.0669(8) Uani 1 1 d .
Cl8 Cl 0.7103(2) 0.20820(8) 0.0283(2) 0.0507(6) Uani 1 1 d .
O71 O -0.0566(9) 0.0045(2) 0.2136(7) 0.101(3) Uani 1 1 d .
O72 O -0.0594(10) 0.0640(3) 0.3094(8) 0.134(4) Uani 1 1 d .
O73 O -0.1295(8) 0.0625(3) 0.1139(8) 0.131(4) Uani 1 1 d .
O74 O 0.1161(7) 0.0537(2) 0.1788(7) 0.098(3) Uani 1 1 d .
O81 O 0.5731(6) 0.1894(2) 0.0359(6) 0.079(2) Uani 1 1 d .
O82 O 0.8130(7) 0.1901(3) 0.1053(6) 0.104(3) Uani 1 1 d .
O83 O 0.7559(7) 0.2060(3) -0.0854(6) 0.117(4) Uani 1 1 d .
O84 O 0.6958(10) 0.2474(3) 0.0571(10) 0.161(5) Uani 1 1 d .
O1 O 0.8069(10) 0.0441(2) 0.8507(8) 0.094(3) Uani 1 1 d D
H1W H 0.799(14) 0.026(3) 0.905(8) 0.141 Uiso 1 1 d D
H2W H 0.865(12) 0.035(3) 0.800(8) 0.141 Uiso 1 1 d D
O2 O 0.299(2) 0.0101(6) 0.974(2) 0.140(7) Uiso 0.50 1 d PD
H3W H 0.376(16) 0.023(7) 0.96(2) 0.210 Uiso 0.50 1 d PD
H4W H 0.24(2) 0.022(7) 1.02(2) 0.210 Uiso 0.50 1 d PD

loop_
_atom_site_aniso_label
_atom_site_aniso_U_11
_atom_site_aniso_U_22
_atom_site_aniso_U_33
_atom_site_aniso_U_23
_atom_site_aniso_U_13
_atom_site_aniso_U_12
Ru1 0.0358(4) 0.0403(4) 0.0298(4) 0.0022(4) -0.0006(3) 0.0023(3)
N11 0.027(4) 0.053(5) 0.033(4) 0.009(4) -0.001(3) 0.009(3)
C12 0.039(5) 0.053(7) 0.031(5) 0.001(5) -0.005(4) 0.005(4)
C13 0.055(6) 0.037(6) 0.043(6) -0.016(5) -0.013(5) -0.004(4)
C14 0.045(5) 0.048(6) 0.048(6) -0.006(5) 0.002(5) 0.004(4)
C15 0.041(5) 0.042(6) 0.034(5) 0.006(4) 0.005(4) -0.004(4)
C16 0.049(5) 0.050(7) 0.055(7) 0.010(5) 0.001(5) 0.006(5)
C17 0.042(5) 0.052(7) 0.051(6) 0.001(5) 0.004(5) 0.009(4)
C18 0.036(5) 0.047(6) 0.028(5) -0.001(4) -0.003(4) 0.001(4)
C19 0.032(5) 0.067(7) 0.031(5) 0.015(5) -0.001(4) 0.010(4)
C20 0.054(5) 0.048(6) 0.024(5) -0.005(4) -0.009(4) -0.006(4)
C21 0.048(5) 0.045(6) 0.028(5) -0.002(4) -0.005(4) -0.001(4)
N22 0.042(4) 0.039(5) 0.022(4) -0.001(3) 0.000(3) -0.010(3)
C23 0.027(4) 0.043(6) 0.027(5) 0.004(4) 0.003(4) 0.002(4)
C24 0.028(4) 0.046(6) 0.027(5) 0.003(4) 0.005(4) -0.001(4)
N42 0.043(4) 0.039(5) 0.030(4) 0.008(3) 0.004(3) 0.005(3)
C41 0.049(5) 0.036(6) 0.050(6) 0.012(5) 0.017(5) -0.004(4)
C40 0.076(7) 0.035(6) 0.068(8) -0.009(5) 0.005(6) -0.006(5)
C39 0.077(7) 0.039(7) 0.072(8) -0.010(6) 0.023(6) -0.007(5)
C38 0.044(6) 0.052(7) 0.047(6) 0.006(5) 0.009(5) 0.003(5)
C37 0.063(7) 0.052(7) 0.050(7) -0.009(5) 0.010(5) 0.012(5)
C36 0.058(6) 0.061(8) 0.038(6) 0.002(5) -0.005(5) 0.006(5)
C35 0.035(5) 0.042(6) 0.033(5) 0.002(4) -0.006(4) 0.002(4)
C34 0.028(4) 0.072(7) 0.037(5) 0.011(5) 0.006(4) 0.008(5)
C33 0.030(5) 0.061(7) 0.050(6) 0.020(5) 0.014(4) 0.001(4)
C32 0.041(5) 0.046(6) 0.038(6) 0.000(5) -0.003(4) 0.010(4)
N31 0.032(4) 0.045(5) 0.032(4) 0.004(4) -0.006(3) 0.005(3)
C43 0.029(5) 0.056(7) 0.027(5) 0.003(4) 0.003(4) 0.005(4)
C44 0.036(5) 0.051(6) 0.031(5) -0.002(5) 0.003(4) 0.004(4)
N72 0.042(4) 0.049(5) 0.034(4) -0.004(4) -0.001(4) 0.001(3)
C71 0.039(5) 0.048(6) 0.033(5) 0.013(4) 0.002(4) 0.010(4)
C56 0.050(6) 0.044(6) 0.034(5) 0.003(4) 0.011(5) -0.001(4)
C55 0.074(7) 0.060(7) 0.036(6) 0.002(5) 0.009(5) 0.003(5)
C54 0.059(6) 0.063(7) 0.034(6) -0.004(5) 0.024(5) -0.007(5)
C53 0.051(5) 0.059(7) 0.040(6) 0.000(5) 0.006(5) -0.002(5)
C52 0.051(5) 0.033(5) 0.037(5) -0.001(4) 0.004(4) -0.010(4)
C61 0.031(5) 0.060(7) 0.037(6) -0.001(5) -0.001(4) 0.003(4)
C74 0.063(6) 0.111(10) 0.037(6) 0.015(6) 0.007(5) 0.020(6)
C64 0.048(6) 0.067(8) 0.047(6) 0.011(5) 0.005(5) 0.002(5)
N73 0.044(4) 0.090(7) 0.040(5) 0.012(4) 0.001(4) 0.018(4)
N51 0.044(4) 0.028(4) 0.029(4) 0.000(3) 0.004(3) -0.003(3)
N62 0.040(4) 0.083(7) 0.036(5) -0.001(5) -0.006(4) 0.003(4)
N63 0.076(6) 0.081(7) 0.074(7) -0.010(5) -0.009(5) 0.003(5)
Cl7 0.0758(19) 0.063(2) 0.064(2) 0.0087(16) 0.0230(16) -0.0029(15)
Cl8 0.0425(13) 0.0685(19) 0.0408(15) 0.0007(13) -0.0012(12) 0.0003(12)
O71 0.150(7) 0.048(5) 0.109(7) 0.006(5) 0.047(5) 0.001(5)
O72 0.180(9) 0.113(8) 0.117(8) -0.075(6) 0.077(7) -0.069(6)
O73 0.073(6) 0.193(11) 0.128(8) 0.088(8) 0.007(5) 0.012(5)
O74 0.057(5) 0.130(8) 0.107(7) 0.051(6) 0.017(4) -0.002(4)
O81 0.047(4) 0.124(7) 0.065(5) 0.009(5) 0.001(4) -0.017(4)
O82 0.052(4) 0.175(9) 0.081(6) 0.064(6) -0.019(4) 0.000(5)
O83 0.060(5) 0.251(12) 0.041(5) 0.024(6) 0.003(4) 0.035(6)
O84 0.144(8) 0.072(7) 0.269(14) -0.068(8) 0.043(8) -0.027(6)
O1 0.096(7) 0.088(7) 0.096(7) -0.009(5) -0.007(5) 0.032(5)

loop_
_atom_type_symbol
_atom_type_description
_atom_type_scat_dispersion_real
_atom_type_scat_dispersion_imag
_atom_type_scat_source
C C 0.0033 0.0016 'International Tables Vol C Tables 4.2.6.8 and 6.1.1.4'
H H 0.0000 0.0000 'International Tables Vol C Tables 4.2.6.8 and 6.1.1.4'
O O 0.0106 0.0060 'International Tables Vol C Tables 4.2.6.8 and 6.1.1.4'
N N 0.0061 0.0033 'International Tables Vol C Tables 4.2.6.8 and 6.1.1.4'
Ru Ru -1.2594 0.8363 'International Tables Vol C Tables 4.2.6.8 and 6.1.1.4'
Cl Cl 0.1484 0.1585 'International Tables Vol C Tables 4.2.6.8 and 6.1.1.4'

loop_
_geom_angle_atom_site_label_1
_geom_angle_atom_site_label_2
_geom_angle_atom_site_label_3
_geom_angle
N72 Ru1 N42 90.1(3)
N72 Ru1 N11 94.2(2)
N42 Ru1 N11 174.5(3)
N72 Ru1 N31 97.2(3)
N42 Ru1 N31 79.4(3)
N11 Ru1 N31 96.8(3)
N72 Ru1 N22 174.0(3)
N42 Ru1 N22 95.8(3)
N11 Ru1 N22 79.8(2)
N31 Ru1 N22 82.5(2)
N72 Ru1 N51 77.6(3)
N42 Ru1 N51 97.9(3)
N11 Ru1 N51 86.4(2)
N31 Ru1 N51 174.2(3)
N22 Ru1 N51 102.9(2)
C12 N11 C24 117.4(7)
C12 N11 Ru1 129.3(6)
C24 N11 Ru1 113.3(5)
N11 C12 C13 122.4(8)
N11 C12 H12 118.8
C13 C12 H12 118.8
C14 C13 C12 121.1(8)
C14 C13 H13 119.5
C12 C13 H13 119.5
C13 C14 C15 118.7(9)
C13 C14 H14 120.6
C15 C14 H14 120.6
C14 C15 C24 117.9(8)
C14 C15 C16 123.6(9)
C24 C15 C16 118.5(8)
C17 C16 C15 121.7(9)
C17 C16 H16 119.2
C15 C16 H16 119.2
C16 C17 C18 120.7(8)
C16 C17 H17 119.6
C18 C17 H17 119.6
C19 C18 C23 115.6(8)
C19 C18 C17 125.3(8)
C23 C18 C17 119.2(7)
C20 C19 C18 120.1(8)
C20 C19 H19 119.9
C18 C19 H19 119.9
C19 C20 C21 119.7(8)
C19 C20 H20 120.2
C21 C20 H20 120.2
N22 C21 C20 122.9(8)
N22 C21 H21 118.5
C20 C21 H21 118.5
C21 N22 C23 117.8(7)
C21 N22 Ru1 129.0(6)
C23 N22 Ru1 113.0(5)
N22 C23 C24 117.2(7)
N22 C23 C18 123.8(7)
C24 C23 C18 119.0(8)
N11 C24 C15 122.5(7)
N11 C24 C23 116.5(8)
C15 C24 C23 120.9(7)
C41 N42 C44 116.7(8)
C41 N42 Ru1 128.4(6)
C44 N42 Ru1 114.9(6)
N42 C41 C40 123.0(8)
N42 C41 H41 118.5
C40 C41 H41 118.5
C39 C40 C41 118.5(9)
C39 C40 H40 120.8
C41 C40 H40 120.8
C38 C39 C40 119.8(9)
C38 C39 H39 120.1
C40 C39 H39 120.1
C39 C38 C44 118.3(9)
C39 C38 C37 125.1(9)
C44 C38 C37 116.6(8)
C36 C37 C38 122.9(10)
C36 C37 H37 118.6
C38 C37 H37 118.6
C37 C36 C35 121.0(9)
C37 C36 H36 119.5
C35 C36 H36 119.5
C34 C35 C43 118.8(8)
C34 C35 C36 124.3(9)
C43 C35 C36 116.9(8)
C33 C34 C35 119.3(8)
C33 C34 H35 120.3
C35 C34 H35 120.3
C34 C33 C32 119.0(8)
C34 C33 H33 120.5
C32 C33 H33 120.5
N31 C32 C33 122.9(9)
N31 C32 H32 118.6
C33 C32 H32 118.6
C32 N31 C43 119.0(7)
C32 N31 Ru1 127.9(6)
C43 N31 Ru1 112.6(5)
N31 C43 C44 118.0(8)
N31 C43 C35 120.8(8)
C44 C43 C35 121.2(8)
N42 C44 C38 123.6(8)
N42 C44 C43 114.9(8)
C38 C44 C43 121.4(8)
C71 N72 N73 118.5(7)
C71 N72 Ru1 118.4(6)
N73 N72 Ru1 122.7(5)
N72 C71 C56 115.5(8)
N72 C71 C74 123.7(8)
C56 C71 C74 120.8(7)
N51 C56 C55 121.7(8)
N51 C56 C71 115.0(7)
C55 C56 C71 123.3(9)
C54 C55 C56 119.4(9)
C54 C55 H55 120.3
C56 C55 H55 120.3
C53 C54 C55 119.4(8)
C53 C54 H54 120.3
C55 C54 H54 120.3
C54 C53 C52 119.9(8)
C54 C53 H53 120.1
C52 C53 H53 120.1
N51 C52 C53 121.3(8)
N51 C52 C61 122.2(7)
C53 C52 C61 116.5(8)
N62 C61 C52 112.4(8)
N62 C61 C64 127.8(8)
C52 C61 C64 119.3(8)
C71 C74 H74A 109.5
C71 C74 H74B 109.5
H74A C74 H74B 109.5
C71 C74 H74C 109.5
H74A C74 H74C 109.5
H74B C74 H74C 109.5
C61 C64 H64A 109.5
C61 C64 H64B 109.5
H64A C64 H64B 109.5
C61 C64 H64C 109.5
H64A C64 H64C 109.5
H64B C64 H64C 109.5
N72 N73 H73A 120.0
N72 N73 H73B 120.0
H73A N73 H73B 120.0
C52 N51 C56 118.0(7)
C52 N51 Ru1 128.8(5)
C56 N51 Ru1 112.9(5)
C61 N62 N63 116.4(8)
N62 N63 H63A 120.0
N62 N63 H63B 120.0
H63A N63 H63B 120.0
O72 Cl7 O71 109.2(5)
O72 Cl7 O74 109.5(5)
O71 Cl7 O74 110.3(5)
O72 Cl7 O73 109.3(6)
O71 Cl7 O73 108.7(6)
O74 Cl7 O73 109.9(4)
O84 Cl8 O83 108.5(6)
O84 Cl8 O82 109.5(6)
O83 Cl8 O82 110.1(5)
O84 Cl8 O81 108.3(5)
O83 Cl8 O81 110.3(5)
O82 Cl8 O81 110.2(4)
H1W O1 H2W 109(3)
H3W O2 H4W 116(4)

loop_
_geom_bond_atom_site_label_1
_geom_bond_atom_site_label_2
_geom_bond_distance
Ru1 N72 2.026(7)
Ru1 N42 2.046(7)
Ru1 N11 2.046(7)
Ru1 N31 2.072(7)
Ru1 N22 2.083(6)
Ru1 N51 2.105(6)
N11 C12 1.339(9)
N11 C24 1.379(9)
C12 C13 1.401(11)
C12 H12 0.9300
C13 C14 1.352(10)
C13 H13 0.9300
C14 C15 1.412(10)
C14 H14 0.9300
C15 C24 1.413(11)
C15 C16 1.423(10)
C16 C17 1.355(11)
C16 H16 0.9300
C17 C18 1.433(11)
C17 H17 0.9300
C18 C19 1.413(10)
C18 C23 1.424(10)
C19 C20 1.356(11)
C19 H19 0.9300
C20 C21 1.391(10)
C20 H20 0.9300
C21 N22 1.328(8)
C21 H21 0.9300
N22 C23 1.344(9)
C23 C24 1.418(10)
N42 C41 1.363(9)
N42 C44 1.372(9)
C41 C40 1.412(11)
C41 H41 0.9300
C40 C39 1.392(12)
C40 H40 0.9300
C39 C38 1.391(12)
C39 H39 0.9300
C38 C44 1.398(12)
C38 C37 1.443(12)
C37 C36 1.342(12)
C37 H37 0.9300
C36 C35 1.445(11)
C36 H36 0.9300
C35 C34 1.389(11)
C35 C43 1.415(11)
C34 C33 1.374(12)
C34 H35 0.9300
C33 C32 1.398(11)
C33 H33 0.9300
C32 N31 1.323(10)
C32 H32 0.9300
N31 C43 1.365(10)
C43 C44 1.409(11)
N72 C71 1.296(9)
N72 N73 1.364(8)
C71 C56 1.451(10)
C71 C74 1.519(10)
C56 N51 1.371(9)
C56 C55 1.390(11)
C55 C54 1.372(11)
C55 H55 0.9300
C54 C53 1.364(11)
C54 H54 0.9300
C53 C52 1.400(11)
C53 H53 0.9300
C52 N51 1.351(9)
C52 C61 1.476(10)
C61 N62 1.302(10)
C61 C64 1.505(11)
C74 H74A 0.9600
C74 H74B 0.9600
C74 H74C 0.9600
C64 H64A 0.9600
C64 H64B 0.9600
C64 H64C 0.9600
N73 H73A 0.8600
N73 H73B 0.8600
N62 N63 1.345(9)
N63 H63A 0.8600
N63 H63B 0.8600
Cl7 O72 1.371(7)
Cl7 O71 1.418(7)
Cl7 O74 1.430(7)
Cl7 O73 1.455(7)
Cl8 O84 1.361(9)
Cl8 O83 1.396(7)
Cl8 O82 1.397(6)
Cl8 O81 1.417(6)
O1 H1W 0.86(2)
O1 H2W 0.86(2)
O2 H3W 0.85(2)
O2 H4W 0.85(2)

loop_
_geom_hbond_atom_site_label_D
_geom_hbond_atom_site_label_H
_geom_hbond_atom_site_label_A
_geom_hbond_distance_DH
_geom_hbond_distance_HA
_geom_hbond_distance_DA
_geom_hbond_angle_DHA
_geom_hbond_site_symmetry_A
N73 H73A O1 0.86 2.20 2.935(10) 143.4 .
N73 H73B N63 0.86 2.36 3.144(11) 151.5 1_655
N63 H63B O72 0.86 2.33 2.942(11) 128.1 .
O1 H1W O2 0.86(2) 2.09(5) 2.91(3) 159(12) 3_657
O1 H2W O71 0.86(2) 2.22(8) 2.940(10) 140(10) 3_656
O2 H4W O74 0.85(2) 2.47(7) 3.30(2) 168(28) 1_556
